data_4029093
loop_
_publ_author_name
'Jayamurugan, Govindasamy'
'Finke, Aaron D.'
'Gisselbrecht, Jean-Paul'
'Boudon, Corinne'
'Schweizer, W. Bernd'
'Diederich, Fran\,cois'

_publ_section_title
;
 One-pot access to push-pull oligoenes by sequential [2 + 2]
 cycloaddition-retroelectrocyclization reactions.
;
_journal_issue 1
_journal_name_full 'The Journal of organic chemistry'
_journal_page_first 426
_journal_page_last 431
_journal_paper_doi 10.1021/jo402440m
_journal_volume 79
_journal_year 2014
_chemical_formula_moiety 'C25 H19 N5 O'
_chemical_formula_sum 'C25 H19 N5 O'
_chemical_formula_weight 405.45
_chemical_name_systematic
; 
 ? 
;
_space_group_IT_number 7
_symmetry_cell_setting monoclinic
_symmetry_space_group_name_Hall 'P -2yc'
_symmetry_space_group_name_H-M 'P 1 c 1'
_atom_sites_solution_hydrogens geom
_atom_sites_solution_primary direct
_atom_sites_solution_secondary difmap
_audit_creation_method SHELXL-97
_cell_angle_alpha 90.00
_cell_angle_beta 95.891(3)
_cell_angle_gamma 90.00
_cell_formula_units_Z 2
_cell_length_a 11.2869(8)
_cell_length_b 11.7092(8)
_cell_length_c 7.9701(5)
_cell_measurement_reflns_used 6075
_cell_measurement_temperature 100(2)
_cell_measurement_theta_max 27.57
_cell_measurement_theta_min 2.51
_cell_volume 1047.77(12)
_computing_cell_refinement 'Bruker SAINT'
_computing_data_collection 'Bruker APEX2'
_computing_data_reduction 'Bruker SAINT'
_computing_molecular_graphics 'Platon, Ortep'
_computing_publication_material 'Bruker SHELXTL'
_computing_structure_refinement 'OLEX2 (Dolomanov, 2009), SHELXL-97 (Sheldrick, 2008)'
_computing_structure_solution 'SHELXS-97 (Sheldrick, 2008)'
_diffrn_ambient_temperature 100(2)
_diffrn_measured_fraction_theta_full 0.997
_diffrn_measured_fraction_theta_max 0.997
_diffrn_measurement_device_type 'Bruker APEX-II CCD'
_diffrn_measurement_method '\f and \w scans'
_diffrn_radiation_monochromator graphite
_diffrn_radiation_source 'fine-focus sealed tube'
_diffrn_radiation_type MoK\a
_diffrn_radiation_wavelength 0.71073
_diffrn_reflns_av_R_equivalents 0.0209
_diffrn_reflns_av_sigmaI/netI 0.0238
_diffrn_reflns_limit_h_max 14
_diffrn_reflns_limit_h_min -14
_diffrn_reflns_limit_k_max 15
_diffrn_reflns_limit_k_min -15
_diffrn_reflns_limit_l_max 10
_diffrn_reflns_limit_l_min -8
_diffrn_reflns_number 14396
_diffrn_reflns_theta_full 27.61
_diffrn_reflns_theta_max 27.61
_diffrn_reflns_theta_min 2.51
_exptl_absorpt_coefficient_mu 0.082
_exptl_absorpt_correction_T_max 0.9838
_exptl_absorpt_correction_T_min 0.9726
_exptl_absorpt_correction_type multi-scan
_exptl_absorpt_process_details SADABS
_exptl_crystal_colour black
_exptl_crystal_density_diffrn 1.285
_exptl_crystal_density_method 'not measured'
_exptl_crystal_description prism
_exptl_crystal_F_000 424
_exptl_crystal_size_max 0.34
_exptl_crystal_size_mid 0.24
_exptl_crystal_size_min 0.20
_refine_diff_density_max 0.562
_refine_diff_density_min -0.227
_refine_diff_density_rms 0.048
_refine_ls_abs_structure_details 'Flack H D (1983), Acta Cryst. A39, 876-881'
_refine_ls_abs_structure_Flack -1(3)
_refine_ls_extinction_method none
_refine_ls_goodness_of_fit_ref 1.340
_refine_ls_hydrogen_treatment constr
_refine_ls_matrix_type full
_refine_ls_number_parameters 283
_refine_ls_number_reflns 4586
_refine_ls_number_restraints 2
_refine_ls_restrained_S_all 1.340
_refine_ls_R_factor_all 0.0672
_refine_ls_R_factor_gt 0.0542
_refine_ls_shift/su_max 0.010
_refine_ls_shift/su_mean 0.002
_refine_ls_structure_factor_coef Fsqd
_refine_ls_weighting_details 'calc w=1/[\s^2^(Fo^2^)+(0.1000P)^2^+0.0000P] where P=(Fo^2^+2Fc^2^)/3'
_refine_ls_weighting_scheme calc
_refine_ls_wR_factor_gt 0.1663
_refine_ls_wR_factor_ref 0.1791
_reflns_number_gt 3796
_reflns_number_total 4586
_reflns_threshold_expression >2sigma(I)
_cod_data_source_file jo402440m_si_002.cif
_cod_data_source_block 3c
_cod_depositor_comments
;
The following automatic conversions were performed:

'_symmetry_cell_setting' value 'Monoclinic' changed to 'monoclinic'
according to
/usr/data/users/saulius/automatic-downloads/current/ACS/lib/dictionaries/cif_core.dic
dictionary named 'cif_core.dic' version 2.4.2 from 2011-04-26.

Automatic conversion script
Id: cif_fix_values 2281 2013-09-26 08:29:07Z andrius 
;
_cod_original_sg_symbol_H-M Pc
_cod_database_code 4029093

loop_
_symmetry_equiv_pos_as_xyz
'x, y, z'
'x, -y, z+1/2'

loop_
_atom_site_label
_atom_site_type_symbol
_atom_site_fract_x
_atom_site_fract_y
_atom_site_fract_z
_atom_site_U_iso_or_equiv
_atom_site_adp_type
_atom_site_occupancy
_atom_site_symmetry_multiplicity
_atom_site_calc_flag
_atom_site_refinement_flags
O16 O 1.2746(2) 0.8020(3) 0.1181(4) 0.0663(9) Uani 1 1 d .
N1 N 0.8839(3) 1.1818(2) 0.2212(4) 0.0463(8) Uani 1 1 d .
N2 N 0.5619(3) 1.0404(3) 0.4008(5) 0.0563(9) Uani 1 1 d .
N3 N 0.6292(3) 0.3137(2) 0.4944(4) 0.0469(8) Uani 1 1 d .
N4 N 0.9448(3) 0.4542(2) 0.3081(4) 0.0554(9) Uani 1 1 d .
N24 N 0.2337(3) 0.6882(3) 0.5885(4) 0.0666(11) Uani 1 1 d .
C1 C 0.8382(3) 1.1016(3) 0.2624(4) 0.0337(8) Uani 1 1 d .
C2 C 0.7728(3) 1.0038(2) 0.3107(4) 0.0307(7) Uani 1 1 d .
C3 C 0.8144(2) 0.8941(2) 0.3016(3) 0.0260(6) Uani 1 1 d .
C4 C 0.7363(2) 0.7999(2) 0.3332(3) 0.0262(6) Uani 1 1 d .
H4 H 0.6414 0.8149 0.3184 0.031 Uiso 1 1 calc R
C5 C 0.7752(3) 0.6954(2) 0.3795(3) 0.0272(6) Uani 1 1 d .
H5 H 0.8700 0.6795 0.3939 0.033 Uiso 1 1 calc R
C6 C 0.6947(3) 0.6022(2) 0.4113(3) 0.0277(6) Uani 1 1 d .
C7 C 0.7394(3) 0.4932(2) 0.4027(4) 0.0305(7) Uani 1 1 d .
C8 C 0.6781(3) 0.3948(2) 0.4515(4) 0.0349(8) Uani 1 1 d .
C9 C 0.6549(3) 1.0258(3) 0.3634(4) 0.0386(8) Uani 1 1 d .
C10 C 0.9370(3) 0.8733(3) 0.2612(4) 0.0298(7) Uani 1 1 d .
C11 C 1.0335(3) 0.9321(3) 0.3331(4) 0.0374(7) Uani 1 1 d .
H11 H 1.0208 0.9956 0.4280 0.045 Uiso 1 1 calc R
C12 C 1.1468(3) 0.9132(3) 0.2886(4) 0.0440(8) Uani 1 1 d .
H12 H 1.2202 0.9640 0.3451 0.053 Uiso 1 1 calc R
C13 C 1.1672(3) 0.8294(3) 0.1717(4) 0.0404(8) Uani 1 1 d .
C14 C 1.0694(3) 0.7664(3) 0.0971(4) 0.0375(7) Uani 1 1 d .
H14 H 1.0829 0.7015 0.0047 0.045 Uiso 1 1 calc R
C15 C 0.9550(3) 0.7876(3) 0.1423(4) 0.0319(7) Uani 1 1 d .
H15 H 0.8804 0.7382 0.0860 0.038 Uiso 1 1 calc R
C17 C 1.3763(3) 0.8722(5) 0.1864(6) 0.0772(16) Uani 1 1 d .
H17A H 1.4569 0.8425 0.1356 0.116 Uiso 1 1 calc R
H17B H 1.3874 0.8650 0.3235 0.116 Uiso 1 1 calc R
H17C H 1.3601 0.9611 0.1509 0.116 Uiso 1 1 calc R
C18 C 0.5751(3) 0.6259(2) 0.4542(4) 0.0300(7) Uani 1 1 d .
C19 C 0.5522(2) 0.7097(3) 0.5689(4) 0.0302(7) Uani 1 1 d .
H19 H 0.6253 0.7617 0.6238 0.036 Uiso 1 1 calc R
C20 C 0.4415(3) 0.7292(3) 0.6151(4) 0.0409(8) Uani 1 1 d .
H20 H 0.4283 0.7947 0.7067 0.049 Uiso 1 1 calc R
C21 C 0.3444(3) 0.6646(4) 0.5447(5) 0.0486(10) Uani 1 1 d .
C22 C 0.3636(3) 0.5806(4) 0.4243(5) 0.0521(11) Uani 1 1 d .
H22 H 0.2889 0.5331 0.3645 0.063 Uiso 1 1 calc R
C23 C 0.4765(3) 0.5581(3) 0.3819(5) 0.0398(8) Uani 1 1 d .
H23 H 0.4910 0.4901 0.2948 0.048 Uiso 1 1 calc R
C25 C 0.2082(4) 0.7790(5) 0.6931(6) 0.114(2) Uani 1 1 d .
H25A H 0.2521 0.7647 0.8197 0.170 Uiso 1 1 calc R
H25B H 0.1123 0.7846 0.6982 0.170 Uiso 1 1 calc R
H25C H 0.2405 0.8585 0.6430 0.170 Uiso 1 1 calc R
C26 C 0.1328(4) 0.6297(6) 0.5198(7) 0.0925(19) Uani 1 1 d .
H26A H 0.1089 0.6582 0.3906 0.139 Uiso 1 1 calc R
H26B H 0.0592 0.6467 0.5947 0.139 Uiso 1 1 calc R
H26C H 0.1512 0.5383 0.5204 0.139 Uiso 1 1 calc R
C27 C 0.8528(3) 0.4720(3) 0.3534(4) 0.0367(7) Uani 1 1 d .

loop_
_atom_site_aniso_label
_atom_site_aniso_U_11
_atom_site_aniso_U_22
_atom_site_aniso_U_33
_atom_site_aniso_U_23
_atom_site_aniso_U_13
_atom_site_aniso_U_12
O16 0.0340(15) 0.102(2) 0.0614(17) 0.0236(16) -0.0033(12) -0.0052(16)
N1 0.069(2) 0.0300(13) 0.0372(16) 0.0072(11) -0.0079(14) -0.0108(14)
N2 0.055(2) 0.0394(16) 0.079(2) -0.0058(16) 0.0304(19) 0.0050(16)
N3 0.057(2) 0.0353(14) 0.0451(18) 0.0106(12) -0.0110(14) -0.0222(14)
N4 0.072(2) 0.0324(15) 0.064(2) -0.0032(14) 0.0182(18) 0.0118(16)
N24 0.0252(16) 0.122(3) 0.057(2) 0.020(2) 0.0225(15) 0.0002(18)
C1 0.0429(19) 0.0305(15) 0.0264(16) 0.0030(12) -0.0029(14) -0.0022(14)
C2 0.0309(16) 0.0288(15) 0.0316(16) 0.0025(13) -0.0004(13) -0.0031(12)
C3 0.0248(15) 0.0299(14) 0.0235(14) 0.0011(11) 0.0029(11) -0.0031(12)
C4 0.0265(14) 0.0252(13) 0.0268(14) -0.0017(11) 0.0025(12) -0.0067(12)
C5 0.0289(15) 0.0252(13) 0.0272(15) -0.0008(11) 0.0014(12) 0.0000(12)
C6 0.0375(16) 0.0187(13) 0.0253(15) 0.0005(10) -0.0041(13) -0.0051(12)
C7 0.0455(19) 0.0210(13) 0.0247(15) 0.0003(12) 0.0018(13) -0.0030(13)
C8 0.048(2) 0.0261(14) 0.0286(17) 0.0024(12) -0.0065(15) -0.0037(14)
C9 0.053(2) 0.0227(14) 0.0400(19) 0.0032(14) 0.0057(16) 0.0027(17)
C10 0.0286(17) 0.0294(14) 0.0313(17) 0.0055(13) 0.0031(13) -0.0055(13)
C11 0.0370(18) 0.0376(16) 0.0367(17) 0.0025(13) -0.0007(14) -0.0149(13)
C12 0.0335(19) 0.0491(18) 0.047(2) 0.0073(17) -0.0058(16) -0.0120(15)
C13 0.0281(17) 0.059(2) 0.0332(16) 0.0176(16) -0.0022(14) -0.0072(15)
C14 0.0315(17) 0.0454(17) 0.0371(17) 0.0007(15) 0.0113(14) 0.0030(14)
C15 0.0323(17) 0.0331(15) 0.0313(15) 0.0055(14) 0.0073(13) -0.0044(14)
C17 0.029(2) 0.131(4) 0.071(3) 0.046(3) 0.003(2) -0.013(2)
C18 0.0304(17) 0.0296(13) 0.0284(16) 0.0059(12) -0.0040(13) -0.0072(14)
C19 0.0259(15) 0.0334(15) 0.0307(15) 0.0046(14) -0.0005(12) -0.0034(14)
C20 0.0347(18) 0.0511(18) 0.0365(17) 0.0138(16) 0.0019(14) -0.0018(15)
C21 0.029(2) 0.072(3) 0.046(2) 0.022(2) 0.0113(16) 0.0016(17)
C22 0.0306(19) 0.068(2) 0.055(2) 0.018(2) -0.0064(18) -0.0251(18)
C23 0.0371(18) 0.0341(15) 0.046(2) 0.0060(14) -0.0067(15) -0.0112(13)
C25 0.052(2) 0.232(6) 0.059(2) -0.030(3) 0.0149(17) 0.034(3)
C26 0.029(2) 0.159(5) 0.088(4) 0.052(4) -0.002(2) -0.021(3)
C27 0.045(2) 0.0224(13) 0.0431(19) -0.0020(14) 0.0090(15) 0.0012(16)

loop_
_atom_type_symbol
_atom_type_description
_atom_type_scat_dispersion_real
_atom_type_scat_dispersion_imag
_atom_type_scat_source
C C 0.0033 0.0016 'International Tables Vol C Tables 4.2.6.8 and 6.1.1.4'
H H 0.0000 0.0000 'International Tables Vol C Tables 4.2.6.8 and 6.1.1.4'
N N 0.0061 0.0033 'International Tables Vol C Tables 4.2.6.8 and 6.1.1.4'
O O 0.0106 0.0060 'International Tables Vol C Tables 4.2.6.8 and 6.1.1.4'

loop_
_geom_angle_atom_site_label_1
_geom_angle_atom_site_label_2
_geom_angle_atom_site_label_3
_geom_angle
C13 O16 C17 116.0(4)
C21 N24 C26 122.4(4)
C21 N24 C25 123.9(4)
C26 N24 C25 113.5(4)
N1 C1 C2 176.1(4)
C3 C2 C1 123.0(3)
C3 C2 C9 120.4(3)
C1 C2 C9 116.5(3)
C2 C3 C4 119.1(3)
C2 C3 C10 120.0(3)
C4 C3 C10 120.9(3)
C5 C4 C3 123.7(2)
C5 C4 H4 118.1
C3 C4 H4 118.1
C4 C5 C6 122.6(2)
C4 C5 H5 118.7
C6 C5 H5 118.7
C7 C6 C18 122.9(3)
C7 C6 C5 116.5(3)
C18 C6 C5 120.6(3)
C6 C7 C27 121.9(3)
C6 C7 C8 123.2(3)
C27 C7 C8 114.8(3)
N3 C8 C7 178.7(4)
N2 C9 C2 177.9(4)
C11 C10 C15 118.6(3)
C11 C10 C3 123.5(3)
C15 C10 C3 117.9(3)
C10 C11 C12 122.1(3)
C10 C11 H11 118.9
C12 C11 H11 118.9
C11 C12 C13 120.5(3)
C11 C12 H12 119.7
C13 C12 H12 119.7
O16 C13 C12 126.1(3)
O16 C13 C14 115.4(3)
C12 C13 C14 118.5(3)
C15 C14 C13 120.2(3)
C15 C14 H14 119.9
C13 C14 H14 119.9
C14 C15 C10 120.0(3)
C14 C15 H15 120.0
C10 C15 H15 120.0
O16 C17 H17A 109.5
O16 C17 H17B 109.5
H17A C17 H17B 109.5
O16 C17 H17C 109.5
H17A C17 H17C 109.5
H17B C17 H17C 109.5
C19 C18 C23 117.9(3)
C19 C18 C6 122.1(3)
C23 C18 C6 120.0(3)
C20 C19 C18 122.5(3)
C20 C19 H19 118.8
C18 C19 H19 118.8
C19 C20 C21 120.3(3)
C19 C20 H20 119.8
C21 C20 H20 119.8
N24 C21 C20 119.3(4)
N24 C21 C22 121.8(4)
C20 C21 C22 118.8(3)
C23 C22 C21 120.8(3)
C23 C22 H22 119.6
C21 C22 H22 119.6
C22 C23 C18 119.6(3)
C22 C23 H23 120.2
C18 C23 H23 120.2
N24 C25 H25A 109.5
N24 C25 H25B 109.5
H25A C25 H25B 109.5
N24 C25 H25C 109.5
H25A C25 H25C 109.5
H25B C25 H25C 109.5
N24 C26 H26A 109.5
N24 C26 H26B 109.5
H26A C26 H26B 109.5
N24 C26 H26C 109.5
H26A C26 H26C 109.5
H26B C26 H26C 109.5
N4 C27 C7 178.1(4)

loop_
_geom_bond_atom_site_label_1
_geom_bond_atom_site_label_2
_geom_bond_distance
O16 C13 1.365(4)
O16 C17 1.470(6)
N1 C1 1.135(4)
N2 C9 1.132(5)
N3 C8 1.167(4)
N4 C27 1.152(5)
N24 C21 1.360(4)
N24 C26 1.393(6)
N24 C25 1.399(6)
C1 C2 1.436(4)
C2 C3 1.372(4)
C2 C9 1.459(5)
C3 C4 1.450(4)
C3 C10 1.474(4)
C4 C5 1.339(2)
C4 H4 1.0800
C5 C6 1.459(4)
C5 H5 1.0800
C6 C7 1.377(4)
C6 C18 1.453(4)
C7 C27 1.399(4)
C7 C8 1.419(4)
C10 C11 1.364(4)
C10 C15 1.409(4)
C11 C12 1.380(5)
C11 H11 1.0800
C12 C13 1.389(5)
C12 H12 1.0800
C13 C14 1.407(5)
C14 C15 1.398(4)
C14 H14 1.0800
C15 H15 1.0800
C17 H17A 1.0899
C17 H17B 1.0899
C17 H17C 1.0899
C18 C19 1.384(5)
C18 C23 1.438(4)
C19 C20 1.358(4)
C19 H19 1.0800
C20 C21 1.400(5)
C20 H20 1.0800
C21 C22 1.406(6)
C22 C23 1.377(5)
C22 H22 1.0800
C23 H23 1.0800
C25 H25A 1.0899
C25 H25B 1.0899
C25 H25C 1.0899
C26 H26A 1.0899
C26 H26B 1.0899
C26 H26C 1.0899

loop_
_geom_torsion_atom_site_label_1
_geom_torsion_atom_site_label_2
_geom_torsion_atom_site_label_3
_geom_torsion_atom_site_label_4
_geom_torsion
N1 C1 C2 C3 146(5)
N1 C1 C2 C9 -31(5)
C1 C2 C3 C4 -172.5(3)
C9 C2 C3 C4 4.5(4)
C1 C2 C3 C10 7.8(4)
C9 C2 C3 C10 -175.2(3)
C2 C3 C4 C5 -158.3(2)
C10 C3 C4 C5 21.4(4)
C3 C4 C5 C6 179.7(3)
C4 C5 C6 C7 159.1(2)
C4 C5 C6 C18 -22.5(4)
C18 C6 C7 C27 176.9(3)
C5 C6 C7 C27 -4.8(4)
C18 C6 C7 C8 -6.7(5)
C5 C6 C7 C8 171.6(3)
C6 C7 C8 N3 -108(16)
C27 C7 C8 N3 69(16)
C3 C2 C9 N2 -51(10)
C1 C2 C9 N2 126(10)
C2 C3 C10 C11 45.2(4)
C4 C3 C10 C11 -134.5(3)
C2 C3 C10 C15 -135.0(3)
C4 C3 C10 C15 45.3(4)
C15 C10 C11 C12 2.4(5)
C3 C10 C11 C12 -177.8(3)
C10 C11 C12 C13 -2.4(5)
C17 O16 C13 C12 -2.9(5)
C17 O16 C13 C14 176.1(3)
C11 C12 C13 O16 -179.6(3)
C11 C12 C13 C14 1.5(5)
O16 C13 C14 C15 -179.8(3)
C12 C13 C14 C15 -0.8(5)
C13 C14 C15 C10 0.9(5)
C11 C10 C15 C14 -1.6(5)
C3 C10 C15 C14 178.6(3)
C7 C6 C18 C19 134.2(3)
C5 C6 C18 C19 -44.0(4)
C7 C6 C18 C23 -43.2(4)
C5 C6 C18 C23 138.6(3)
C23 C18 C19 C20 0.4(5)
C6 C18 C19 C20 -177.1(3)
C18 C19 C20 C21 -1.0(5)
C26 N24 C21 C20 178.1(4)
C25 N24 C21 C20 4.3(6)
C26 N24 C21 C22 1.2(6)
C25 N24 C21 C22 -172.7(4)
C19 C20 C21 N24 -177.8(3)
C19 C20 C21 C22 -0.7(5)
N24 C21 C22 C23 180.0(3)
C20 C21 C22 C23 3.0(6)
C21 C22 C23 C18 -3.6(5)
C19 C18 C23 C22 1.9(5)
C6 C18 C23 C22 179.5(3)
C6 C7 C27 N4 -91(11)
C8 C7 C27 N4 92(11)
